data_2207060
loop_
_publ_author_name
'Wang, Zi-Liang'
'Wei, Lin-Heng'

_publ_section_title
;
 A hydrogen-bonded supramolecular complex between the chloranilic acid
 dianion (CA) and the 4-methylimidazole cation
;
_journal_coeditor_code SG6025
_journal_issue 10
_journal_name_full 'Acta Crystallographica Section E'
_journal_page_first o3129
_journal_page_last o3130
_journal_paper_doi 10.1107/S160053680502684X
_journal_volume 61
_journal_year 2005
_chemical_formula_iupac '2C4 H7 N2 + , C6 Cl2 O4 2-'
_chemical_formula_moiety '2C4 H7 N2 + , C6 Cl2 O4 2-'
_chemical_formula_sum 'C14 H14 Cl2 N4 O4'
_chemical_formula_weight 373.20
_chemical_name_systematic
;
bis(4-methylimidazolium) chloranilate
;
_space_group_IT_number 14
_symmetry_cell_setting monoclinic
_symmetry_space_group_name_Hall '-P 2yn'
_symmetry_space_group_name_H-M 'P 1 21/n 1'
_atom_sites_solution_hydrogens geom
_atom_sites_solution_primary direct
_atom_sites_solution_secondary difmap
_audit_creation_method SHELXL97
_cell_angle_alpha 90.00
_cell_angle_beta 99.157(3)
_cell_angle_gamma 90.00
_cell_formula_units_Z 2
_cell_length_a 5.2739(10)
_cell_length_b 9.5018(17)
_cell_length_c 16.560(3)
_cell_measurement_reflns_used 1642
_cell_measurement_temperature 292(2)
_cell_measurement_theta_max 24.58
_cell_measurement_theta_min 2.48
_cell_volume 819.3(3)
_computing_cell_refinement 'SAINT-Plus (Bruker 2001)'
_computing_data_collection 'SMART (Bruker 2001)'
_computing_data_reduction SAINT-Plus
_computing_molecular_graphics 'PLATON (Spek, 2003)'
_computing_publication_material PLATON
_computing_structure_refinement 'SHELXL97 (Sheldrick, 1997)'
_computing_structure_solution 'SHELXS97 (Sheldrick, 1997)'
_diffrn_ambient_temperature 292(2)
_diffrn_measured_fraction_theta_full 0.998
_diffrn_measured_fraction_theta_max 0.998
_diffrn_measurement_device_type 'Bruker SMART APEX CCD area-detector'
_diffrn_measurement_method \w
_diffrn_radiation_monochromator graphite
_diffrn_radiation_source 'fine focus sealed Siemens Mo tube'
_diffrn_radiation_type MoK\a
_diffrn_radiation_wavelength 0.71073
_diffrn_reflns_av_R_equivalents 0.0285
_diffrn_reflns_av_sigmaI/netI 0.0349
_diffrn_reflns_limit_h_max 4
_diffrn_reflns_limit_h_min -6
_diffrn_reflns_limit_k_max 11
_diffrn_reflns_limit_k_min -11
_diffrn_reflns_limit_l_max 20
_diffrn_reflns_limit_l_min -18
_diffrn_reflns_number 4373
_diffrn_reflns_theta_full 25.98
_diffrn_reflns_theta_max 25.98
_diffrn_reflns_theta_min 2.48
_exptl_absorpt_coefficient_mu 0.423
_exptl_absorpt_correction_T_max 0.9589
_exptl_absorpt_correction_T_min 0.8489
_exptl_absorpt_correction_type multi-scan
_exptl_absorpt_process_details '(SADABS; Sheldrick, 2003)'
_exptl_crystal_colour red
_exptl_crystal_density_diffrn 1.513
_exptl_crystal_description block
_exptl_crystal_F_000 384
_exptl_crystal_size_max 0.40
_exptl_crystal_size_mid 0.20
_exptl_crystal_size_min 0.10
_refine_diff_density_max 0.278
_refine_diff_density_min -0.275
_refine_ls_extinction_coef 0.012(2)
_refine_ls_extinction_expression Fc^*^=kFc[1+0.001xFc^2^\l^3^/sin(2\q)]^-1/4^
_refine_ls_extinction_method 'SHELXL97 (Sheldrick, 1997)'
_refine_ls_goodness_of_fit_ref 1.070
_refine_ls_hydrogen_treatment constr
_refine_ls_matrix_type full
_refine_ls_number_parameters 111
_refine_ls_number_reflns 1620
_refine_ls_number_restraints 0
_refine_ls_restrained_S_all 1.070
_refine_ls_R_factor_all 0.0514
_refine_ls_R_factor_gt 0.0432
_refine_ls_shift/su_max 0.000
_refine_ls_shift/su_mean 0.000
_refine_ls_structure_factor_coef Fsqd
_refine_ls_weighting_details 'calc w = 1/[\s^2^(Fo^2^)+(0.0599P)^2^+0.1001P] where P = (Fo^2^+2Fc^2^)/3'
_refine_ls_weighting_scheme calc
_refine_ls_wR_factor_gt 0.1062
_refine_ls_wR_factor_ref 0.1130
_reflns_number_gt 1373
_reflns_number_total 1620
_reflns_threshold_expression I>2\s(I)
_cod_data_source_file sg6025.cif
_cod_data_source_block I
_cod_original_sg_symbol_H-M 'P 21/n'
_cod_database_code 2207060
_cod_database_fobs_code 2207060

loop_
_symmetry_equiv_pos_as_xyz
'x, y, z'
'-x+1/2, y+1/2, -z+1/2'
'-x, -y, -z'
'x-1/2, -y-1/2, z-1/2'

loop_
_atom_site_label
_atom_site_fract_x
_atom_site_fract_y
_atom_site_fract_z
_atom_site_U_iso_or_equiv
_atom_site_adp_type
_atom_site_calc_flag
_atom_site_refinement_flags
_atom_site_occupancy
_atom_site_type_symbol
C1 0.7109(4) -0.04877(19) 0.56200(11) 0.0315(4) Uani d . 1 C
C2 0.5207(4) 0.06642(19) 0.57873(11) 0.0324(5) Uani d . 1 C
C3 0.3269(4) 0.10803(19) 0.51490(11) 0.0332(5) Uani d . 1 C
C4 0.5572(4) 0.5625(2) 0.66397(13) 0.0413(5) Uani d . 1 C
C5 0.3006(4) 0.6844(2) 0.72942(13) 0.0452(6) Uani d . 1 C
H5 0.2195 0.7197 0.7711 0.054 Uiso calc R 1 H
C6 0.4119(5) 0.6480(2) 0.61051(13) 0.0461(6) Uani d . 1 C
H6 0.4178 0.6548 0.5548 0.055 Uiso calc R 1 H
C7 0.7593(5) 0.4582(3) 0.65323(19) 0.0680(8) Uani d . 1 C
H7A 0.6891 0.3650 0.6527 0.102 Uiso calc R 1 H
H7B 0.8997 0.4667 0.6976 0.102 Uiso calc R 1 H
H7C 0.8197 0.4758 0.6024 0.102 Uiso calc R 1 H
Cl1 0.11935(11) 0.24113(6) 0.53649(3) 0.0495(3) Uani d . 1 Cl
N1 0.4810(4) 0.58724(19) 0.73776(11) 0.0453(5) Uani d . 1 N
H1 0.5416 0.5457 0.7828 0.054 Uiso calc R 1 H
N2 0.2548(4) 0.72288(18) 0.65236(11) 0.0420(5) Uani d . 1 N
H2 0.1443 0.7849 0.6318 0.050 Uiso calc R 1 H
O1 0.8843(3) -0.07912(15) 0.62053(8) 0.0431(4) Uani d . 1 O
O2 0.5513(3) 0.11557(16) 0.64870(8) 0.0471(4) Uani d . 1 O

loop_
_atom_site_aniso_label
_atom_site_aniso_U_11
_atom_site_aniso_U_22
_atom_site_aniso_U_33
_atom_site_aniso_U_12
_atom_site_aniso_U_13
_atom_site_aniso_U_23
C1 0.0328(11) 0.0311(10) 0.0291(9) 0.0003(8) -0.0001(8) 0.0001(7)
C2 0.0323(11) 0.0352(10) 0.0287(10) -0.0007(8) 0.0018(8) -0.0028(8)
C3 0.0334(11) 0.0335(10) 0.0318(10) 0.0074(8) 0.0027(8) -0.0037(8)
C4 0.0390(12) 0.0377(12) 0.0457(12) -0.0016(9) 0.0020(10) -0.0004(9)
C5 0.0437(13) 0.0573(14) 0.0339(11) 0.0026(11) 0.0040(10) 0.0002(10)
C6 0.0559(14) 0.0488(13) 0.0343(11) 0.0059(11) 0.0094(10) 0.0045(9)
C7 0.0573(17) 0.0523(15) 0.091(2) 0.0135(13) 0.0021(15) -0.0099(14)
Cl1 0.0505(4) 0.0525(4) 0.0428(4) 0.0220(3) -0.0011(3) -0.0114(2)
N1 0.0464(11) 0.0510(11) 0.0338(10) 0.0022(9) -0.0077(8) 0.0101(8)
N2 0.0425(11) 0.0435(10) 0.0377(10) 0.0092(8) -0.0004(8) 0.0061(8)
O1 0.0446(9) 0.0463(9) 0.0336(8) 0.0114(7) -0.0083(7) -0.0063(6)
O2 0.0481(10) 0.0595(10) 0.0305(8) 0.0128(7) -0.0034(7) -0.0151(7)

loop_
_atom_type_symbol
_atom_type_description
_atom_type_scat_dispersion_real
_atom_type_scat_dispersion_imag
_atom_type_scat_source
C C 0.0033 0.0016 'International Tables Vol C Tables 4.2.6.8 and 6.1.1.4'
H H 0.0000 0.0000 'International Tables Vol C Tables 4.2.6.8 and 6.1.1.4'
N N 0.0061 0.0033 'International Tables Vol C Tables 4.2.6.8 and 6.1.1.4'
O O 0.0106 0.0060 'International Tables Vol C Tables 4.2.6.8 and 6.1.1.4'
Cl Cl 0.1484 0.1585 'International Tables Vol C Tables 4.2.6.8 and 6.1.1.4'

loop_
_geom_angle_atom_site_label_1
_geom_angle_atom_site_label_2
_geom_angle_atom_site_label_3
_geom_angle_site_symmetry_1
_geom_angle_site_symmetry_3
_geom_angle
O1 C1 C3 . 3_656 126.88(18)
O1 C1 C2 . . 116.09(15)
C3 C1 C2 3_656 . 117.04(16)
O2 C2 C3 . . 124.73(18)
O2 C2 C1 . . 116.48(16)
C3 C2 C1 . . 118.79(16)
C1 C3 C2 3_656 . 124.13(18)
C1 C3 Cl1 3_656 . 118.83(15)
C2 C3 Cl1 . . 117.03(14)
C6 C4 N1 . . 105.42(19)
C6 C4 C7 . . 131.8(2)
N1 C4 C7 . . 122.7(2)
N2 C5 N1 . . 108.38(19)
N2 C5 H5 . . 125.8
N1 C5 H5 . . 125.8
C4 C6 N2 . . 108.01(19)
C4 C6 H6 . . 126.0
N2 C6 H6 . . 126.0
C4 C7 H7A . . 109.5
C4 C7 H7B . . 109.5
H7A C7 H7B . . 109.5
C4 C7 H7C . . 109.5
H7A C7 H7C . . 109.5
H7B C7 H7C . . 109.5
C5 N1 C4 . . 109.73(17)
C5 N1 H1 . . 125.1
C4 N1 H1 . . 125.1
C5 N2 C6 . . 108.46(18)
C5 N2 H2 . . 125.8
C6 N2 H2 . . 125.8

loop_
_geom_bond_atom_site_label_1
_geom_bond_atom_site_label_2
_geom_bond_site_symmetry_2
_geom_bond_distance
C1 O1 . 1.256(2)
C1 C3 3_656 1.378(3)
C1 C2 . 1.539(3)
C2 O2 . 1.236(2)
C2 C3 . 1.405(3)
C3 C1 3_656 1.378(3)
C3 Cl1 . 1.7462(19)
C4 C6 . 1.348(3)
C4 N1 . 1.366(3)
C4 C7 . 1.486(3)
C5 N2 . 1.312(3)
C5 N1 . 1.317(3)
C5 H5 . 0.9300
C6 N2 . 1.362(3)
C6 H6 . 0.9300
C7 H7A . 0.9600
C7 H7B . 0.9600
C7 H7C . 0.9600
N1 H1 . 0.8600
N2 H2 . 0.8600

loop_
_geom_hbond_atom_site_label_D
_geom_hbond_atom_site_label_H
_geom_hbond_atom_site_label_A
_geom_hbond_site_symmetry_A
_geom_hbond_distance_DH
_geom_hbond_distance_HA
_geom_hbond_distance_DA
_geom_hbond_angle_DHA
_geom_hbond_publ_flag
N1 H1 O1 2_656 0.86 1.98 2.825(2) 167 y
N1 H1 O2 2_656 0.86 2.36 2.867(2) 118 y
N2 H2 O1 1_465 0.86 1.87 2.703(2) 162 y

loop_
_geom_torsion_atom_site_label_1
_geom_torsion_atom_site_label_2
_geom_torsion_atom_site_label_3
_geom_torsion_atom_site_label_4
_geom_torsion_site_symmetry_1
_geom_torsion_site_symmetry_4
_geom_torsion
O1 C1 C2 O2 . . -2.0(3)
C3 C1 C2 O2 3_656 . 177.69(19)
O1 C1 C2 C3 . . 178.14(18)
C3 C1 C2 C3 3_656 . -2.2(3)
O2 C2 C3 C1 . 3_656 -177.5(2)
C1 C2 C3 C1 . 3_656 2.3(3)
O2 C2 C3 Cl1 . . 1.2(3)
C1 C2 C3 Cl1 . . -178.94(13)
N1 C4 C6 N2 . . 0.6(2)
C7 C4 C6 N2 . . 179.9(2)
N2 C5 N1 C4 . . 0.6(3)
C6 C4 N1 C5 . . -0.8(3)
C7 C4 N1 C5 . . 179.9(2)
N1 C5 N2 C6 . . -0.2(3)
C4 C6 N2 C5 . . -0.3(3)
